data_7026874
loop_
_publ_author_name
'Akgun, Zeynep'
'Engelbrecht, Hendrik'
'Fan, Kuo-Hsien'
'Barnes, Charles Leslie'
'Cutler, Cathy Sue'
'Jurisson, Silvia Sabine'
'Lever, Susan Zemyan'

_publ_section_title
;
 The complexation of rhodium(III) with acyclic diaminedithioether (DADTE)
 ligands.
;
_journal_issue 42
_journal_name_full 'Dalton transactions (Cambridge, England : 2003)'
_journal_page_first 10169
_journal_page_last 10178
_journal_paper_doi 10.1039/c0dt00813c
_journal_volume 39
_journal_year 2010
_chemical_formula_sum 'C10 H24 Cl2 F6 N2 P Rh S2'
_chemical_formula_weight 555.21
_space_group_IT_number 14
_symmetry_cell_setting monoclinic
_symmetry_Int_Tables_number 14
_symmetry_space_group_name_Hall '-P 2ybc'
_symmetry_space_group_name_H-M 'P 1 21/c 1'
_atom_sites_solution_hydrogens geom
_atom_sites_solution_primary direct
_atom_sites_solution_secondary difmap
_audit_creation_method SHELXL-97
_cell_angle_alpha 90.00
_cell_angle_beta 103.783(2)
_cell_angle_gamma 90.00
_cell_formula_units_Z 4
_cell_length_a 12.4677(12)
_cell_length_b 9.5972(9)
_cell_length_c 16.3961(15)
_cell_measurement_reflns_used 11170
_cell_measurement_temperature 173(2)
_cell_measurement_theta_max 27.1
_cell_measurement_theta_min 2.3
_cell_volume 1905.4(3)
_computing_cell_refinement 'SAINT (Bruker, 1998)'
_computing_data_collection 'SMART (Bruker, 1998)'
_computing_data_reduction 'SAINT (Bruker, 1998)'
_computing_molecular_graphics 'ORTEP-III (Burnett & Johnson, 1996)'
_computing_publication_material 'CIFTAB (Sheldrick, 1997)'
_computing_structure_refinement 'SHELXL-97 (Sheldrick, 1997)'
_computing_structure_solution 'SHELXS-97 (Sheldrick, 1997)'
_diffrn_ambient_temperature 173(2)
_diffrn_measured_fraction_theta_full 0.993
_diffrn_measured_fraction_theta_max 0.993
_diffrn_measurement_device_type 'Bruker SMART CCD area detector'
_diffrn_measurement_method 'omega scans'
_diffrn_radiation_monochromator graphite
_diffrn_radiation_type MoK\a
_diffrn_radiation_wavelength 0.71073
_diffrn_reflns_av_R_equivalents 0.0169
_diffrn_reflns_av_sigmaI/netI 0.0160
_diffrn_reflns_limit_h_max 15
_diffrn_reflns_limit_h_min -15
_diffrn_reflns_limit_k_max 12
_diffrn_reflns_limit_k_min -12
_diffrn_reflns_limit_l_max 20
_diffrn_reflns_limit_l_min -20
_diffrn_reflns_number 12833
_diffrn_reflns_theta_full 27.11
_diffrn_reflns_theta_max 27.11
_diffrn_reflns_theta_min 1.68
_diffrn_source 'fine-focus sealed tube'
_diffrn_standards_decay_% 0.0
_exptl_absorpt_coefficient_mu 1.532
_exptl_absorpt_correction_T_max 0.70
_exptl_absorpt_correction_T_min 0.53
_exptl_absorpt_correction_type multi-scan
_exptl_absorpt_process_details
;
Data were corrected for decay and absorption using the program SADABS
(Sheldrick, G. M. (2003). SADABS. Version 2.10. University of
G\"ottingen, Germany).
;
_exptl_crystal_colour orange
_exptl_crystal_density_diffrn 1.935
_exptl_crystal_density_method 'not measured'
_exptl_crystal_description prism
_exptl_crystal_F_000 1112
_exptl_crystal_size_max 0.55
_exptl_crystal_size_mid 0.50
_exptl_crystal_size_min 0.25
_refine_diff_density_max 0.745
_refine_diff_density_min -0.287
_refine_diff_density_rms 0.068
_refine_ls_extinction_method none
_refine_ls_goodness_of_fit_ref 1.094
_refine_ls_hydrogen_treatment noref
_refine_ls_matrix_type full
_refine_ls_number_parameters 219
_refine_ls_number_reflns 4168
_refine_ls_number_restraints 0
_refine_ls_restrained_S_all 1.094
_refine_ls_R_factor_all 0.0214
_refine_ls_R_factor_gt 0.0203
_refine_ls_shift/su_max 0.001
_refine_ls_shift/su_mean 0.000
_refine_ls_structure_factor_coef Fsqd
_refine_ls_weighting_details 'calc w=1/[\s^2^(Fo^2^)+(0.0236P)^2^+1.1375P] where P=(Fo^2^+2Fc^2^)/3'
_refine_ls_weighting_scheme calc
_refine_ls_wR_factor_gt 0.0507
_refine_ls_wR_factor_ref 0.0515
_reflns_number_gt 3984
_reflns_number_total 4168
_reflns_threshold_expression >2sigma(I)
_cod_data_source_file c0dt00813c.txt
_cod_data_source_block 323N2S2-Rh
_cod_original_sg_symbol_H-M 'P 21/c'
_cod_database_code 7026874

loop_
_symmetry_equiv_pos_as_xyz
'x, y, z'
'-x, y+1/2, -z+1/2'
'-x, -y, -z'
'x, -y-1/2, z-1/2'

loop_
_atom_site_label
_atom_site_type_symbol
_atom_site_fract_x
_atom_site_fract_y
_atom_site_fract_z
_atom_site_U_iso_or_equiv
_atom_site_adp_type
_atom_site_occupancy
_atom_site_symmetry_multiplicity
_atom_site_calc_flag
_atom_site_refinement_flags
Rh1 Rh 0.235143(10) 0.208113(13) 0.266796(8) 0.01965(5) Uani 1 1 d .
Cl1 Cl 0.11094(4) 0.17688(5) 0.35281(3) 0.02800(9) Uani 1 1 d .
S1 S 0.26461(4) 0.43306(5) 0.32165(3) 0.02775(10) Uani 1 1 d .
P1 P 0.71538(4) 0.21107(5) 0.43402(3) 0.02816(11) Uani 1 1 d .
F1 F 0.79322(12) 0.34565(13) 0.45175(9) 0.0478(3) Uani 1 1 d .
N1 N 0.37376(12) 0.12991(16) 0.35468(9) 0.0266(3) Uani 1 1 d .
H1 H 0.4349 0.1737 0.3429 0.032 Uiso 1 1 calc R
C1 C 0.30461(17) 0.4087(2) 0.43470(12) 0.0344(4) Uani 1 1 d .
H1A H 0.3244 0.5008 0.4612 0.041 Uiso 1 1 calc R
H1B H 0.2394 0.3745 0.4533 0.041 Uiso 1 1 calc R
Cl2 Cl 0.35760(4) 0.22709(5) 0.17950(3) 0.03089(10) Uani 1 1 d .
S2 S 0.08256(4) 0.29837(5) 0.17019(3) 0.02625(10) Uani 1 1 d .
F2 F 0.66041(11) 0.25462(14) 0.50935(8) 0.0433(3) Uani 1 1 d .
N2 N 0.21031(12) -0.00017(15) 0.22863(9) 0.0242(3) Uani 1 1 d .
H2 H 0.2468 -0.0133 0.1859 0.029 Uiso 1 1 calc R
C2 C 0.39975(17) 0.3095(2) 0.46768(12) 0.0333(4) Uani 1 1 d .
H2A H 0.4639 0.3413 0.4469 0.040 Uiso 1 1 calc R
H2B H 0.4204 0.3170 0.5297 0.040 Uiso 1 1 calc R
F3 F 0.62431(13) 0.30050(16) 0.36946(9) 0.0567(4) Uani 1 1 d .
C3 C 0.37996(16) 0.1575(2) 0.44492(11) 0.0315(4) Uani 1 1 d .
H3A H 0.4405 0.1012 0.4796 0.038 Uiso 1 1 calc R
H3B H 0.3100 0.1275 0.4582 0.038 Uiso 1 1 calc R
F4 F 0.63557(12) 0.07870(15) 0.41526(8) 0.0506(3) Uani 1 1 d .
C4 C 0.38361(16) -0.0211(2) 0.33429(13) 0.0322(4) Uani 1 1 d .
H4A H 0.4231 -0.0716 0.3853 0.039 Uiso 1 1 calc R
H4B H 0.4269 -0.0306 0.2912 0.039 Uiso 1 1 calc R
F5 F 0.76951(11) 0.16758(14) 0.35874(8) 0.0424(3) Uani 1 1 d .
C5 C 0.27091(16) -0.08363(19) 0.30209(12) 0.0307(4) Uani 1 1 d .
H5A H 0.2778 -0.1815 0.2849 0.037 Uiso 1 1 calc R
H5B H 0.2298 -0.0827 0.3469 0.037 Uiso 1 1 calc R
F6 F 0.80544(11) 0.12294(14) 0.49840(8) 0.0452(3) Uani 1 1 d .
C6 C 0.09660(15) -0.05658(19) 0.19766(12) 0.0294(4) Uani 1 1 d .
H6A H 0.0580 -0.0526 0.2439 0.035 Uiso 1 1 calc R
H6B H 0.1018 -0.1557 0.1824 0.035 Uiso 1 1 calc R
C7 C 0.02812(16) 0.0207(2) 0.12235(12) 0.0327(4) Uani 1 1 d .
H7A H -0.0344 -0.0394 0.0944 0.039 Uiso 1 1 calc R
H7B H 0.0743 0.0372 0.0818 0.039 Uiso 1 1 calc R
C8 C -0.01768(15) 0.1598(2) 0.14306(13) 0.0331(4) Uani 1 1 d .
H8A H -0.0529 0.1458 0.1905 0.040 Uiso 1 1 calc R
H8B H -0.0760 0.1899 0.0940 0.040 Uiso 1 1 calc R
C9 C 0.38957(16) 0.5071(2) 0.30330(13) 0.0338(4) Uani 1 1 d .
H9A H 0.4071 0.5935 0.3356 0.051 Uiso 1 1 calc R
H9B H 0.3792 0.5275 0.2434 0.051 Uiso 1 1 calc R
H9C H 0.4504 0.4407 0.3209 0.051 Uiso 1 1 calc R
C10 C 0.11362(19) 0.3275(3) 0.06972(12) 0.0402(5) Uani 1 1 d .
H10A H 0.1441 0.2421 0.0514 0.060 Uiso 1 1 calc R
H10B H 0.1678 0.4029 0.0746 0.060 Uiso 1 1 calc R
H10C H 0.0459 0.3533 0.0284 0.060 Uiso 1 1 calc R

loop_
_atom_site_aniso_label
_atom_site_aniso_U_11
_atom_site_aniso_U_22
_atom_site_aniso_U_33
_atom_site_aniso_U_23
_atom_site_aniso_U_13
_atom_site_aniso_U_12
Rh1 0.02155(8) 0.02103(8) 0.01676(7) 0.00062(4) 0.00532(5) 0.00233(5)
Cl1 0.0287(2) 0.0350(2) 0.0229(2) 0.00181(17) 0.01124(16) 0.00254(17)
S1 0.0273(2) 0.0237(2) 0.0317(2) -0.00384(17) 0.00600(18) 0.00262(17)
P1 0.0320(2) 0.0260(2) 0.0254(2) 0.00046(17) 0.00463(19) -0.00076(18)
F1 0.0638(9) 0.0334(6) 0.0504(8) -0.0104(6) 0.0222(7) -0.0178(6)
N1 0.0266(7) 0.0288(8) 0.0234(7) -0.0005(6) 0.0035(6) 0.0043(6)
C1 0.0377(10) 0.0389(11) 0.0285(9) -0.0117(8) 0.0113(8) -0.0019(8)
Cl2 0.0321(2) 0.0359(2) 0.0289(2) 0.00072(18) 0.01559(18) 0.00050(18)
S2 0.0277(2) 0.0280(2) 0.0221(2) 0.00359(16) 0.00396(17) 0.00463(16)
F2 0.0523(8) 0.0421(7) 0.0399(7) -0.0008(6) 0.0197(6) 0.0037(6)
N2 0.0269(7) 0.0233(7) 0.0226(7) 0.0000(6) 0.0063(6) 0.0008(6)
C2 0.0371(10) 0.0428(11) 0.0189(9) -0.0041(8) 0.0048(7) -0.0030(8)
F3 0.0529(8) 0.0684(10) 0.0459(8) 0.0213(7) 0.0062(7) 0.0214(7)
C3 0.0338(10) 0.0376(10) 0.0217(9) 0.0033(7) 0.0038(7) 0.0037(8)
F4 0.0588(8) 0.0507(8) 0.0420(7) -0.0076(6) 0.0112(6) -0.0261(7)
C4 0.0330(10) 0.0293(9) 0.0315(10) -0.0001(8) 0.0019(8) 0.0101(8)
F5 0.0494(7) 0.0468(7) 0.0334(6) -0.0098(5) 0.0145(5) -0.0051(6)
C5 0.0390(10) 0.0239(9) 0.0278(9) 0.0039(7) 0.0049(8) 0.0046(8)
F6 0.0504(7) 0.0434(7) 0.0362(6) 0.0017(5) -0.0004(6) 0.0146(6)
C6 0.0312(9) 0.0271(9) 0.0300(9) 0.0002(7) 0.0075(7) -0.0061(7)
C7 0.0311(9) 0.0349(10) 0.0292(9) -0.0020(8) 0.0013(8) -0.0067(8)
C8 0.0244(9) 0.0410(11) 0.0314(10) 0.0037(8) 0.0018(7) -0.0014(8)
C9 0.0323(10) 0.0293(10) 0.0381(11) 0.0044(8) 0.0049(8) -0.0037(8)
C10 0.0474(12) 0.0478(12) 0.0244(9) 0.0136(9) 0.0065(9) -0.0026(10)

loop_
_atom_type_symbol
_atom_type_description
_atom_type_scat_dispersion_real
_atom_type_scat_dispersion_imag
_atom_type_scat_source
C C 0.0033 0.0016 'International Tables Vol C Tables 4.2.6.8 and 6.1.1.4'
H H 0.0000 0.0000 'International Tables Vol C Tables 4.2.6.8 and 6.1.1.4'
N N 0.0061 0.0033 'International Tables Vol C Tables 4.2.6.8 and 6.1.1.4'
F F 0.0171 0.0103 'International Tables Vol C Tables 4.2.6.8 and 6.1.1.4'
P P 0.1023 0.0942 'International Tables Vol C Tables 4.2.6.8 and 6.1.1.4'
S S 0.1246 0.1234 'International Tables Vol C Tables 4.2.6.8 and 6.1.1.4'
Cl Cl 0.1484 0.1585 'International Tables Vol C Tables 4.2.6.8 and 6.1.1.4'
Rh Rh -1.1178 0.9187 'International Tables Vol C Tables 4.2.6.8 and 6.1.1.4'

loop_
_geom_angle_atom_site_label_1
_geom_angle_atom_site_label_2
_geom_angle_atom_site_label_3
_geom_angle
N2 Rh1 N1 84.44(6)
N2 Rh1 S2 96.48(4)
N1 Rh1 S2 179.07(4)
N2 Rh1 S1 174.86(4)
N1 Rh1 S1 92.17(4)
S2 Rh1 S1 86.918(17)
N2 Rh1 Cl2 87.88(4)
N1 Rh1 Cl2 84.12(4)
S2 Rh1 Cl2 95.815(19)
S1 Rh1 Cl2 95.633(17)
N2 Rh1 Cl1 89.19(4)
N1 Rh1 Cl1 95.43(5)
S2 Rh1 Cl1 84.689(18)
S1 Rh1 Cl1 87.275(17)
Cl2 Rh1 Cl1 177.069(17)
C9 S1 C1 100.55(10)
C9 S1 Rh1 111.32(7)
C1 S1 Rh1 104.70(7)
F6 P1 F5 90.71(7)
F6 P1 F4 90.79(8)
F5 P1 F4 90.11(7)
F6 P1 F1 90.40(8)
F5 P1 F1 90.10(7)
F4 P1 F1 178.79(9)
F6 P1 F2 89.49(7)
F5 P1 F2 179.72(8)
F4 P1 F2 89.69(8)
F1 P1 F2 90.09(7)
F6 P1 F3 179.68(9)
F5 P1 F3 89.59(8)
F4 P1 F3 89.31(8)
F1 P1 F3 89.50(8)
F2 P1 F3 90.21(8)
C3 N1 C4 113.97(15)
C3 N1 Rh1 117.19(11)
C4 N1 Rh1 106.82(11)
C3 N1 H1 106.0
C4 N1 H1 106.0
Rh1 N1 H1 106.0
C2 C1 S1 116.49(13)
C2 C1 H1A 108.2
S1 C1 H1A 108.2
C2 C1 H1B 108.2
S1 C1 H1B 108.2
H1A C1 H1B 107.3
C10 S2 C8 100.12(10)
C10 S2 Rh1 111.12(8)
C8 S2 Rh1 107.36(7)
C6 N2 C5 109.73(14)
C6 N2 Rh1 120.63(11)
C5 N2 Rh1 105.10(11)
C6 N2 H2 106.9
C5 N2 H2 106.9
Rh1 N2 H2 106.9
C3 C2 C1 116.74(17)
C3 C2 H2A 108.1
C1 C2 H2A 108.1
C3 C2 H2B 108.1
C1 C2 H2B 108.1
H2A C2 H2B 107.3
N1 C3 C2 112.58(16)
N1 C3 H3A 109.1
C2 C3 H3A 109.1
N1 C3 H3B 109.1
C2 C3 H3B 109.1
H3A C3 H3B 107.8
N1 C4 C5 110.18(15)
N1 C4 H4A 109.6
C5 C4 H4A 109.6
N1 C4 H4B 109.6
C5 C4 H4B 109.6
H4A C4 H4B 108.1
N2 C5 C4 108.67(15)
N2 C5 H5A 110.0
C4 C5 H5A 110.0
N2 C5 H5B 110.0
C4 C5 H5B 110.0
H5A C5 H5B 108.3
N2 C6 C7 113.90(15)
N2 C6 H6A 108.8
C7 C6 H6A 108.8
N2 C6 H6B 108.8
C7 C6 H6B 108.8
H6A C6 H6B 107.7
C6 C7 C8 114.57(16)
C6 C7 H7A 108.6
C8 C7 H7A 108.6
C6 C7 H7B 108.6
C8 C7 H7B 108.6
H7A C7 H7B 107.6
C7 C8 S2 115.23(13)
C7 C8 H8A 108.5
S2 C8 H8A 108.5
C7 C8 H8B 108.5
S2 C8 H8B 108.5
H8A C8 H8B 107.5
S1 C9 H9A 109.5
S1 C9 H9B 109.5
H9A C9 H9B 109.5
S1 C9 H9C 109.5
H9A C9 H9C 109.5
H9B C9 H9C 109.5
S2 C10 H10A 109.5
S2 C10 H10B 109.5
H10A C10 H10B 109.5
S2 C10 H10C 109.5
H10A C10 H10C 109.5
H10B C10 H10C 109.5

loop_
_geom_bond_atom_site_label_1
_geom_bond_atom_site_label_2
_geom_bond_distance
Rh1 N2 2.0955(15)
Rh1 N1 2.1071(15)
Rh1 S2 2.3329(5)
Rh1 S1 2.3339(5)
Rh1 Cl2 2.3353(5)
Rh1 Cl1 2.3489(5)
S1 C9 1.802(2)
S1 C1 1.816(2)
P1 F6 1.5892(13)
P1 F5 1.5968(13)
P1 F4 1.5978(13)
P1 F1 1.6000(13)
P1 F2 1.6042(14)
P1 F3 1.6043(14)
N1 C3 1.487(2)
N1 C4 1.499(2)
N1 H1 0.9300
C1 C2 1.517(3)
C1 H1A 0.9900
C1 H1B 0.9900
S2 C10 1.801(2)
S2 C8 1.806(2)
N2 C6 1.489(2)
N2 C5 1.493(2)
N2 H2 0.9300
C2 C3 1.512(3)
C2 H2A 0.9900
C2 H2B 0.9900
C3 H3A 0.9900
C3 H3B 0.9900
C4 C5 1.503(3)
C4 H4A 0.9900
C4 H4B 0.9900
C5 H5A 0.9900
C5 H5B 0.9900
C6 C7 1.517(3)
C6 H6A 0.9900
C6 H6B 0.9900
C7 C8 1.522(3)
C7 H7A 0.9900
C7 H7B 0.9900
C8 H8A 0.9900
C8 H8B 0.9900
C9 H9A 0.9800
C9 H9B 0.9800
C9 H9C 0.9800
C10 H10A 0.9800
C10 H10B 0.9800
C10 H10C 0.9800

loop_
_geom_torsion_atom_site_label_1
_geom_torsion_atom_site_label_2
_geom_torsion_atom_site_label_3
_geom_torsion_atom_site_label_4
_geom_torsion
N2 Rh1 S1 C9 115.9(5)
N1 Rh1 S1 C9 67.25(8)
S2 Rh1 S1 C9 -112.59(7)
Cl2 Rh1 S1 C9 -17.05(7)
Cl1 Rh1 S1 C9 162.58(7)
N2 Rh1 S1 C1 8.1(5)
N1 Rh1 S1 C1 -40.55(8)
S2 Rh1 S1 C1 139.61(7)
Cl2 Rh1 S1 C1 -124.85(7)
Cl1 Rh1 S1 C1 54.78(7)
N2 Rh1 N1 C3 -122.83(14)
S2 Rh1 N1 C3 63(3)
S1 Rh1 N1 C3 53.29(13)
Cl2 Rh1 N1 C3 148.74(13)
Cl1 Rh1 N1 C3 -34.17(13)
N2 Rh1 N1 C4 6.40(12)
S2 Rh1 N1 C4 -168(3)
S1 Rh1 N1 C4 -177.48(12)
Cl2 Rh1 N1 C4 -82.04(12)
Cl1 Rh1 N1 C4 95.06(12)
C9 S1 C1 C2 -62.33(17)
Rh1 S1 C1 C2 53.21(16)
N2 Rh1 S2 C10 -82.74(9)
N1 Rh1 S2 C10 91(3)
S1 Rh1 S2 C10 101.13(9)
Cl2 Rh1 S2 C10 5.78(9)
Cl1 Rh1 S2 C10 -171.32(9)
N2 Rh1 S2 C8 25.81(8)
N1 Rh1 S2 C8 -160(3)
S1 Rh1 S2 C8 -150.31(7)
Cl2 Rh1 S2 C8 114.33(7)
Cl1 Rh1 S2 C8 -62.77(7)
N1 Rh1 N2 C6 146.25(13)
S2 Rh1 N2 C6 -33.85(13)
S1 Rh1 N2 C6 97.3(5)
Cl2 Rh1 N2 C6 -129.46(12)
Cl1 Rh1 N2 C6 50.71(12)
N1 Rh1 N2 C5 21.76(12)
S2 Rh1 N2 C5 -158.33(11)
S1 Rh1 N2 C5 -27.1(5)
Cl2 Rh1 N2 C5 106.05(11)
Cl1 Rh1 N2 C5 -73.77(11)
S1 C1 C2 C3 -66.6(2)
C4 N1 C3 C2 165.02(16)
Rh1 N1 C3 C2 -69.22(18)
C1 C2 C3 N1 71.1(2)
C3 N1 C4 C5 96.90(18)
Rh1 N1 C4 C5 -34.16(18)
C6 N2 C5 C4 -177.72(15)
Rh1 N2 C5 C4 -46.61(16)
N1 C4 C5 N2 55.7(2)
C5 N2 C6 C7 -179.60(16)
Rh1 N2 C6 C7 58.12(19)
N2 C6 C7 C8 -77.1(2)
C6 C7 C8 S2 73.0(2)
C10 S2 C8 C7 69.17(16)
Rh1 S2 C8 C7 -46.89(16)
